data_4515574
loop_
_publ_author_name
'Usui, Kenji'
'Haines, Brandon E.'
'Musaev, Djamaladdin G.'
'Sarpong, Richmond'

_publ_section_title
;
 Understanding Regiodivergence in a Pd(II)-Mediated Site-Selective C--H
 Alkynylation
;
_journal_issue 5
_journal_name_full 'ACS Catalysis'
_journal_page_first 4516
_journal_paper_doi 10.1021/acscatal.8b01116
_journal_volume 8
_journal_year 2018
_chemical_formula_sum 'C34 H30 N2 O4'
_chemical_formula_weight 530.60
_chemical_name_common KU_02_22_17
_space_group_crystal_system monoclinic
_space_group_IT_number 14
_space_group_name_Hall '-P 2ybc'
_space_group_name_H-M_alt 'P 1 21/c 1'
_atom_sites_solution_hydrogens geom
_atom_sites_solution_primary iterative
_atom_sites_solution_secondary difmap
_audit_creation_method SHELXL-2014/7
_cell_angle_alpha 90
_cell_angle_beta 110.457(6)
_cell_angle_gamma 90
_cell_formula_units_Z 4
_cell_length_a 13.746(4)
_cell_length_b 11.435(3)
_cell_length_c 18.615(6)
_cell_measurement_reflns_used 9356
_cell_measurement_temperature 100(2)
_cell_measurement_theta_max 25.36
_cell_measurement_theta_min 2.32
_cell_volume 2741.5(14)
_computing_cell_refinement 'Bruker SAINT'
_computing_data_collection 'Bruker APEX2'
_computing_data_reduction 'Bruker SAINT'
_computing_molecular_graphics Mercury
_computing_publication_material WinGX
_computing_structure_refinement 'SHELXL-2014/7 (Sheldrick, 2014)'
_computing_structure_solution SHELXT
_diffrn_ambient_temperature 100(2)
_diffrn_detector_area_resol_mean 8.366
_diffrn_measured_fraction_theta_full 1.000
_diffrn_measured_fraction_theta_max 0.999
_diffrn_measurement_device_type 'Bruker APEX-I CCD'
_diffrn_measurement_method 'phi and omega scans'
_diffrn_radiation_type MoK\a
_diffrn_radiation_wavelength 0.71073
_diffrn_reflns_av_R_equivalents 0.0430
_diffrn_reflns_av_unetI/netI 0.0125
_diffrn_reflns_Laue_measured_fraction_full 1.000
_diffrn_reflns_Laue_measured_fraction_max 0.999
_diffrn_reflns_limit_h_max 16
_diffrn_reflns_limit_h_min -16
_diffrn_reflns_limit_k_max 13
_diffrn_reflns_limit_k_min -13
_diffrn_reflns_limit_l_max 22
_diffrn_reflns_limit_l_min -22
_diffrn_reflns_number 120147
_diffrn_reflns_point_group_measured_fraction_full 1.000
_diffrn_reflns_point_group_measured_fraction_max 0.999
_diffrn_reflns_theta_full 25.000
_diffrn_reflns_theta_max 25.401
_diffrn_reflns_theta_min 1.581
_diffrn_source 'fine-focus sealed tube'
_exptl_absorpt_coefficient_mu 0.084
_exptl_absorpt_correction_T_max 0.745
_exptl_absorpt_correction_T_min 0.695
_exptl_absorpt_correction_type multi-scan
_exptl_absorpt_process_details SADABS
_exptl_crystal_colour colorless
_exptl_crystal_density_diffrn 1.286
_exptl_crystal_description block
_exptl_crystal_F_000 1120
_exptl_crystal_size_max 0.200
_exptl_crystal_size_mid 0.150
_exptl_crystal_size_min 0.100
_refine_diff_density_max 0.464
_refine_diff_density_min -0.333
_refine_diff_density_rms 0.043
_refine_ls_extinction_method none
_refine_ls_goodness_of_fit_ref 1.036
_refine_ls_hydrogen_treatment constr
_refine_ls_matrix_type full
_refine_ls_number_parameters 363
_refine_ls_number_reflns 5046
_refine_ls_number_restraints 0
_refine_ls_restrained_S_all 1.036
_refine_ls_R_factor_all 0.0445
_refine_ls_R_factor_gt 0.0406
_refine_ls_shift/su_max 0.000
_refine_ls_shift/su_mean 0.000
_refine_ls_structure_factor_coef Fsqd
_refine_ls_weighting_details 'w=1/[\s^2^(Fo^2^)+(0.0580P)^2^+1.5122P] where P=(Fo^2^+2Fc^2^)/3'
_refine_ls_weighting_scheme calc
_refine_ls_wR_factor_gt 0.1054
_refine_ls_wR_factor_ref 0.1093
_reflns_Friedel_coverage 0.000
_reflns_number_gt 4570
_reflns_number_total 5046
_reflns_threshold_expression 'I > 2\s(I)'
_cod_data_source_file cs8b01116_si_001.cif
_cod_data_source_block KU_02_22_17
_cod_original_sg_symbol_H-M 'P 21/c'
_cod_database_code 4515574
_shelx_shelxl_version_number 2014/7
_shelx_space_group_comment
;
The symmetry employed for this shelxl refinement is uniquely defined
by the following loop, which should always be used as a source of
symmetry information in preference to the above space-group names.
They are only intended as comments.
;
_shelx_estimated_absorpt_t_min 0.983
_shelx_estimated_absorpt_t_max 0.992

loop_
_space_group_symop_operation_xyz
'x, y, z'
'-x, y+1/2, -z+1/2'
'-x, -y, -z'
'x, -y-1/2, z-1/2'

loop_
_atom_site_label
_atom_site_type_symbol
_atom_site_fract_x
_atom_site_fract_y
_atom_site_fract_z
_atom_site_U_iso_or_equiv
_atom_site_adp_type
_atom_site_occupancy
_atom_site_site_symmetry_order
_atom_site_calc_flag
_atom_site_refinement_flags_posn
_atom_site_refinement_flags_adp
C1 C 0.94313(12) 0.87731(14) 0.59452(9) 0.0298(3) Uani 1 1 d . .
H1A H 0.9702 0.8386 0.6446 0.045 Uiso 1 1 calc R U
H1B H 0.9593 0.9610 0.6007 0.045 Uiso 1 1 calc R U
H1C H 0.9753 0.8430 0.5600 0.045 Uiso 1 1 calc R U
C2 C 0.79601(11) 0.74982(12) 0.54715(8) 0.0204(3) Uani 1 1 d . .
C3 C 0.68841(11) 0.73736(12) 0.52269(8) 0.0222(3) Uani 1 1 d . .
H3 H 0.6456 0.8045 0.5165 0.027 Uiso 1 1 calc R U
C4 C 0.64394(11) 0.62747(12) 0.50743(8) 0.0211(3) Uani 1 1 d . .
H4 H 0.5706 0.6200 0.4912 0.025 Uiso 1 1 calc R U
C5 C 0.70492(10) 0.52712(12) 0.51548(7) 0.0184(3) Uani 1 1 d . .
C6 C 0.81225(10) 0.54188(12) 0.53861(7) 0.0194(3) Uani 1 1 d . .
H6 H 0.8551 0.4750 0.5435 0.023 Uiso 1 1 calc R U
C7 C 0.85835(11) 0.65161(12) 0.55466(8) 0.0206(3) Uani 1 1 d . .
H7 H 0.9317 0.6594 0.5706 0.025 Uiso 1 1 calc R U
C8 C 0.65718(10) 0.40763(12) 0.49943(8) 0.0183(3) Uani 1 1 d . .
C9 C 0.60964(10) 0.37349(13) 0.42317(8) 0.0215(3) Uani 1 1 d . .
H9 H 0.6055 0.4270 0.3832 0.026 Uiso 1 1 calc R U
C10 C 0.56838(11) 0.26199(13) 0.40530(8) 0.0232(3) Uani 1 1 d . .
H10 H 0.5384 0.2383 0.3533 0.028 Uiso 1 1 calc R U
C11 C 0.57111(11) 0.18554(12) 0.46348(8) 0.0221(3) Uani 1 1 d . .
H11 H 0.5432 0.1091 0.4509 0.027 Uiso 1 1 calc R U
C12 C 0.61427(10) 0.21874(12) 0.54055(8) 0.0188(3) Uani 1 1 d . .
C13 C 0.66062(10) 0.32967(12) 0.55922(7) 0.0174(3) Uani 1 1 d . .
C14 C 0.60618(10) 0.13421(12) 0.59958(8) 0.0192(3) Uani 1 1 d . .
C15 C 0.66088(10) 0.02932(12) 0.61363(8) 0.0195(3) Uani 1 1 d . .
H15 H 0.7023 0.0097 0.5839 0.023 Uiso 1 1 calc R U
C16 C 0.65619(10) -0.04751(12) 0.67043(8) 0.0205(3) Uani 1 1 d . .
H16 H 0.6945 -0.1185 0.6795 0.025 Uiso 1 1 calc R U
C17 C 0.59509(10) -0.01966(12) 0.71365(8) 0.0200(3) Uani 1 1 d . .
C18 C 0.65662(11) -0.18250(13) 0.79758(9) 0.0278(3) Uani 1 1 d . .
H18A H 0.6396 -0.2430 0.7578 0.042 Uiso 1 1 calc R U
H18B H 0.6512 -0.2153 0.8447 0.042 Uiso 1 1 calc R U
H18C H 0.7276 -0.1547 0.8077 0.042 Uiso 1 1 calc R U
C19 C 0.53693(10) 0.08323(12) 0.69859(8) 0.0212(3) Uani 1 1 d . .
H19 H 0.4935 0.1015 0.7271 0.025 Uiso 1 1 calc R U
C20 C 0.54261(10) 0.15844(12) 0.64221(8) 0.0206(3) Uani 1 1 d . .
H20 H 0.5025 0.2281 0.6321 0.025 Uiso 1 1 calc R U
C21 C 0.71697(10) 0.37260(11) 0.64120(7) 0.0179(3) Uani 1 1 d . .
H21 H 0.7772 0.4203 0.6396 0.021 Uiso 1 1 calc R U
C22 C 0.65075(10) 0.45421(12) 0.67133(8) 0.0199(3) Uani 1 1 d . .
H22A H 0.6186 0.5154 0.6327 0.024 Uiso 1 1 calc R U
H22B H 0.5944 0.4088 0.6799 0.024 Uiso 1 1 calc R U
C23 C 0.71726(10) 0.51084(12) 0.74559(8) 0.0209(3) Uani 1 1 d . .
C24 C 0.70748(12) 0.48108(13) 0.81500(8) 0.0263(3) Uani 1 1 d . .
H24 H 0.6559 0.4264 0.8160 0.032 Uiso 1 1 calc R U
C25 C 0.77246(13) 0.53060(15) 0.88328(9) 0.0350(4) Uani 1 1 d . .
H25 H 0.7644 0.5108 0.9304 0.042 Uiso 1 1 calc R U
C26 C 0.84866(13) 0.60858(16) 0.88227(10) 0.0378(4) Uani 1 1 d . .
H26 H 0.8936 0.6418 0.9288 0.045 Uiso 1 1 calc R U
C27 C 0.85959(12) 0.63835(15) 0.81360(10) 0.0344(4) Uani 1 1 d . .
H27 H 0.9123 0.6917 0.8131 0.041 Uiso 1 1 calc R U
C28 C 0.79384(12) 0.59048(13) 0.74532(9) 0.0267(3) Uani 1 1 d . .
H28 H 0.8011 0.6122 0.6982 0.032 Uiso 1 1 calc R U
C29 C 0.83958(10) 0.21398(11) 0.70018(7) 0.0180(3) Uani 1 1 d . .
C30 C 0.86969(10) 0.12565(12) 0.76409(8) 0.0191(3) Uani 1 1 d . .
C31 C 0.93999(11) 0.03806(12) 0.76549(8) 0.0226(3) Uani 1 1 d . .
H31 H 0.9724 0.0353 0.7280 0.027 Uiso 1 1 calc R U
C32 C 0.96181(11) -0.04553(13) 0.82309(9) 0.0259(3) Uani 1 1 d . .
H32 H 1.0088 -0.1076 0.8254 0.031 Uiso 1 1 calc R U
C33 C 0.91405(11) -0.03682(13) 0.87683(9) 0.0279(3) Uani 1 1 d . .
H33 H 0.9276 -0.0927 0.9169 0.033 Uiso 1 1 calc R U
C34 C 0.84583(11) 0.05500(14) 0.87132(8) 0.0265(3) Uani 1 1 d . .
H34 H 0.8138 0.0608 0.9089 0.032 Uiso 1 1 calc R U
N1 N 0.76004(9) 0.28162(10) 0.69811(6) 0.0180(2) Uani 1 1 d . .
H1 H 0.7317 0.2707 0.7333 0.022 Uiso 1 1 calc R U
N2 N 0.82275(9) 0.13581(11) 0.81588(7) 0.0222(3) Uani 1 1 d . .
O1 O 0.83291(8) 0.86173(9) 0.56263(6) 0.0251(2) Uani 1 1 d . .
O2 O 0.58570(8) -0.08704(9) 0.77208(6) 0.0249(2) Uani 1 1 d . .
O3 O 0.88541(8) 0.21978(9) 0.65380(6) 0.0253(2) Uani 1 1 d . .
O4 O 0.90103(12) 0.24556(14) 0.50843(8) 0.0551(4) Uani 1 1 d . .

loop_
_atom_site_aniso_label
_atom_site_aniso_U_11
_atom_site_aniso_U_22
_atom_site_aniso_U_33
_atom_site_aniso_U_23
_atom_site_aniso_U_13
_atom_site_aniso_U_12
C1 0.0307(8) 0.0281(8) 0.0300(8) -0.0065(6) 0.0098(7) -0.0084(6)
C2 0.0264(7) 0.0193(7) 0.0158(6) -0.0005(5) 0.0078(5) -0.0022(5)
C3 0.0249(7) 0.0199(7) 0.0217(7) 0.0015(5) 0.0080(6) 0.0045(5)
C4 0.0183(7) 0.0235(7) 0.0205(7) 0.0013(5) 0.0054(5) 0.0014(5)
C5 0.0209(7) 0.0197(7) 0.0138(6) 0.0010(5) 0.0050(5) 0.0006(5)
C6 0.0205(7) 0.0197(7) 0.0180(7) -0.0001(5) 0.0067(5) 0.0030(5)
C7 0.0196(7) 0.0239(7) 0.0181(6) -0.0009(5) 0.0064(5) -0.0013(5)
C8 0.0146(6) 0.0200(7) 0.0197(7) 0.0001(5) 0.0054(5) 0.0018(5)
C9 0.0209(7) 0.0249(7) 0.0177(7) 0.0024(5) 0.0055(5) 0.0007(5)
C10 0.0232(7) 0.0274(8) 0.0165(7) -0.0039(5) 0.0036(5) -0.0030(6)
C11 0.0208(7) 0.0203(7) 0.0236(7) -0.0038(6) 0.0057(6) -0.0023(5)
C12 0.0153(6) 0.0194(7) 0.0210(7) -0.0009(5) 0.0054(5) 0.0017(5)
C13 0.0143(6) 0.0193(7) 0.0178(6) -0.0005(5) 0.0044(5) 0.0027(5)
C14 0.0161(6) 0.0192(7) 0.0198(7) -0.0030(5) 0.0033(5) -0.0039(5)
C15 0.0182(6) 0.0191(7) 0.0217(7) -0.0044(5) 0.0074(5) -0.0025(5)
C16 0.0185(6) 0.0159(7) 0.0252(7) -0.0020(5) 0.0051(5) -0.0001(5)
C17 0.0186(6) 0.0194(7) 0.0204(7) -0.0003(5) 0.0048(5) -0.0047(5)
C18 0.0232(7) 0.0247(8) 0.0344(8) 0.0100(6) 0.0087(6) 0.0017(6)
C19 0.0177(6) 0.0228(7) 0.0238(7) -0.0020(6) 0.0083(5) -0.0011(5)
C20 0.0176(6) 0.0180(7) 0.0247(7) -0.0009(5) 0.0052(5) 0.0010(5)
C21 0.0183(6) 0.0167(6) 0.0175(7) 0.0003(5) 0.0046(5) 0.0005(5)
C22 0.0191(6) 0.0197(7) 0.0203(7) -0.0002(5) 0.0059(5) 0.0017(5)
C23 0.0192(7) 0.0191(7) 0.0241(7) -0.0029(5) 0.0073(6) 0.0046(5)
C24 0.0274(8) 0.0262(8) 0.0260(8) -0.0013(6) 0.0099(6) 0.0030(6)
C25 0.0411(9) 0.0402(9) 0.0223(8) -0.0045(7) 0.0093(7) 0.0088(7)
C26 0.0292(8) 0.0442(10) 0.0320(9) -0.0182(7) 0.0006(7) 0.0049(7)
C27 0.0236(8) 0.0319(9) 0.0491(10) -0.0183(7) 0.0144(7) -0.0047(6)
C28 0.0270(7) 0.0249(8) 0.0316(8) -0.0076(6) 0.0144(6) -0.0011(6)
C29 0.0165(6) 0.0179(7) 0.0178(6) -0.0025(5) 0.0038(5) -0.0032(5)
C30 0.0170(6) 0.0191(7) 0.0184(7) -0.0014(5) 0.0026(5) -0.0032(5)
C31 0.0192(7) 0.0223(7) 0.0242(7) -0.0020(6) 0.0051(6) -0.0005(5)
C32 0.0201(7) 0.0203(7) 0.0315(8) 0.0012(6) 0.0018(6) 0.0006(5)
C33 0.0249(7) 0.0255(8) 0.0275(8) 0.0081(6) 0.0019(6) -0.0026(6)
C34 0.0255(7) 0.0315(8) 0.0219(7) 0.0055(6) 0.0077(6) -0.0009(6)
N1 0.0190(6) 0.0196(6) 0.0155(5) 0.0006(4) 0.0063(4) 0.0003(4)
N2 0.0221(6) 0.0240(6) 0.0199(6) 0.0014(5) 0.0066(5) 0.0003(5)
O1 0.0276(5) 0.0185(5) 0.0294(6) -0.0029(4) 0.0102(4) -0.0031(4)
O2 0.0257(5) 0.0235(5) 0.0272(5) 0.0058(4) 0.0115(4) 0.0027(4)
O3 0.0235(5) 0.0309(6) 0.0242(5) 0.0050(4) 0.0119(4) 0.0036(4)
O4 0.0600(9) 0.0647(10) 0.0451(8) 0.0039(7) 0.0242(7) 0.0063(7)

loop_
_atom_type_symbol
_atom_type_description
_atom_type_scat_dispersion_real
_atom_type_scat_dispersion_imag
_atom_type_scat_source
C C 0.0033 0.0016 'International Tables Vol C Tables 4.2.6.8 and 6.1.1.4'
H H 0.0000 0.0000 'International Tables Vol C Tables 4.2.6.8 and 6.1.1.4'
N N 0.0061 0.0033 'International Tables Vol C Tables 4.2.6.8 and 6.1.1.4'
O O 0.0106 0.0060 'International Tables Vol C Tables 4.2.6.8 and 6.1.1.4'

loop_
_geom_angle_atom_site_label_1
_geom_angle_atom_site_label_2
_geom_angle_atom_site_label_3
_geom_angle
O1 C1 H1A 109.5
O1 C1 H1B 109.5
H1A C1 H1B 109.5
O1 C1 H1C 109.5
H1A C1 H1C 109.5
H1B C1 H1C 109.5
O1 C2 C7 124.32(13)
O1 C2 C3 115.90(12)
C7 C2 C3 119.78(13)
C4 C3 C2 120.14(13)
C4 C3 H3 119.9
C2 C3 H3 119.9
C3 C4 C5 121.23(13)
C3 C4 H4 119.4
C5 C4 H4 119.4
C6 C5 C4 117.62(13)
C6 C5 C8 120.89(12)
C4 C5 C8 121.48(12)
C7 C6 C5 121.93(13)
C7 C6 H6 119.0
C5 C6 H6 119.0
C2 C7 C6 119.27(13)
C2 C7 H7 120.4
C6 C7 H7 120.4
C9 C8 C13 119.96(13)
C9 C8 C5 118.31(12)
C13 C8 C5 121.72(12)
C10 C9 C8 120.52(13)
C10 C9 H9 119.7
C8 C9 H9 119.7
C11 C10 C9 119.76(13)
C11 C10 H10 120.1
C9 C10 H10 120.1
C10 C11 C12 121.15(13)
C10 C11 H11 119.4
C12 C11 H11 119.4
C11 C12 C13 119.38(12)
C11 C12 C14 117.63(12)
C13 C12 C14 122.97(12)
C12 C13 C8 119.09(12)
C12 C13 C21 124.25(12)
C8 C13 C21 116.65(12)
C15 C14 C20 117.92(13)
C15 C14 C12 121.40(12)
C20 C14 C12 120.68(12)
C14 C15 C16 121.40(13)
C14 C15 H15 119.3
C16 C15 H15 119.3
C17 C16 C15 119.54(13)
C17 C16 H16 120.2
C15 C16 H16 120.2
O2 C17 C16 124.96(13)
O2 C17 C19 115.21(12)
C16 C17 C19 119.84(13)
O2 C18 H18A 109.5
O2 C18 H18B 109.5
H18A C18 H18B 109.5
O2 C18 H18C 109.5
H18A C18 H18C 109.5
H18B C18 H18C 109.5
C20 C19 C17 119.85(13)
C20 C19 H19 120.1
C17 C19 H19 120.1
C19 C20 C14 121.39(13)
C19 C20 H20 119.3
C14 C20 H20 119.3
N1 C21 C13 115.58(11)
N1 C21 C22 108.07(11)
C13 C21 C22 113.57(11)
N1 C21 H21 106.3
C13 C21 H21 106.3
C22 C21 H21 106.3
C23 C22 C21 110.32(11)
C23 C22 H22A 109.6
C21 C22 H22A 109.6
C23 C22 H22B 109.6
C21 C22 H22B 109.6
H22A C22 H22B 108.1
C24 C23 C28 118.88(13)
C24 C23 C22 121.49(13)
C28 C23 C22 119.55(13)
C23 C24 C25 120.66(15)
C23 C24 H24 119.7
C25 C24 H24 119.7
C26 C25 C24 119.85(16)
C26 C25 H25 120.1
C24 C25 H25 120.1
C25 C26 C27 120.02(15)
C25 C26 H26 120.0
C27 C26 H26 120.0
C26 C27 C28 120.23(15)
C26 C27 H27 119.9
C28 C27 H27 119.9
C27 C28 C23 120.34(15)
C27 C28 H28 119.8
C23 C28 H28 119.8
O3 C29 N1 124.32(12)
O3 C29 C30 121.47(12)
N1 C29 C30 114.20(12)
N2 C30 C31 123.88(13)
N2 C30 C29 116.25(12)
C31 C30 C29 119.84(12)
C30 C31 C32 118.23(14)
C30 C31 H31 120.9
C32 C31 H31 120.9
C33 C32 C31 118.77(14)
C33 C32 H32 120.6
C31 C32 H32 120.6
C32 C33 C34 118.81(14)
C32 C33 H33 120.6
C34 C33 H33 120.6
N2 C34 C33 123.48(14)
N2 C34 H34 118.3
C33 C34 H34 118.3
C29 N1 C21 123.96(11)
C29 N1 H1 118.0
C21 N1 H1 118.0
C34 N2 C30 116.81(13)
C2 O1 C1 117.63(11)
C17 O2 C18 116.66(11)

loop_
_geom_bond_atom_site_label_1
_geom_bond_atom_site_label_2
_geom_bond_distance
C1 O1 1.4321(19)
C1 H1A 0.9800
C1 H1B 0.9800
C1 H1C 0.9800
C2 O1 1.3697(17)
C2 C7 1.390(2)
C2 C3 1.394(2)
C3 C4 1.383(2)
C3 H3 0.9500
C4 C5 1.3978(19)
C4 H4 0.9500
C5 C6 1.395(2)
C5 C8 1.4999(19)
C6 C7 1.390(2)
C6 H6 0.9500
C7 H7 0.9500
C8 C9 1.395(2)
C8 C13 1.4138(19)
C9 C10 1.388(2)
C9 H9 0.9500
C10 C11 1.382(2)
C10 H10 0.9500
C11 C12 1.400(2)
C11 H11 0.9500
C12 C13 1.4075(19)
C12 C14 1.4965(19)
C13 C21 1.5309(18)
C14 C15 1.3910(19)
C14 C20 1.398(2)
C15 C16 1.393(2)
C15 H15 0.9500
C16 C17 1.388(2)
C16 H16 0.9500
C17 O2 1.3753(17)
C17 C19 1.395(2)
C18 O2 1.4296(18)
C18 H18A 0.9800
C18 H18B 0.9800
C18 H18C 0.9800
C19 C20 1.380(2)
C19 H19 0.9500
C20 H20 0.9500
C21 N1 1.4548(17)
C21 C22 1.5397(18)
C21 H21 1.0000
C22 C23 1.5109(19)
C22 H22A 0.9900
C22 H22B 0.9900
C23 C24 1.387(2)
C23 C28 1.393(2)
C24 C25 1.393(2)
C24 H24 0.9500
C25 C26 1.381(3)
C25 H25 0.9500
C26 C27 1.381(3)
C26 H26 0.9500
C27 C28 1.389(2)
C27 H27 0.9500
C28 H28 0.9500
C29 O3 1.2356(17)
C29 N1 1.3288(18)
C29 C30 1.5042(19)
C30 N2 1.3395(18)
C30 C31 1.386(2)
C31 C32 1.389(2)
C31 H31 0.9500
C32 C33 1.379(2)
C32 H32 0.9500
C33 C34 1.387(2)
C33 H33 0.9500
C34 N2 1.3382(19)
C34 H34 0.9500
N1 H1 0.8800
